data_2219291
loop_
_publ_author_name
'Lu, Jiu-Fu'
'Min, Suo-Tian'
'Ji, Xiao-Hui'
'Dang, Zhong-Hai'

_publ_section_title
;
 <i>N</i>'-(2-Hydroxybenzylidene)-2-methoxybenzohydrazide monohydrate
;
_journal_coeditor_code CI2646
_journal_issue 9
_journal_name_full 'Acta Crystallographica Section E'
_journal_page_first o1693
_journal_paper_doi 10.1107/S1600536808024483
_journal_volume 64
_journal_year 2008
_chemical_formula_iupac 'C15 H14 N2 O3, H2 O'
_chemical_formula_moiety 'C15 H14 N2 O3, H2 O'
_chemical_formula_sum 'C15 H16 N2 O4'
_chemical_formula_weight 288.30
_chemical_name_systematic
;
<i>N</i>'-(2-Hydroxybenzylidene)-2-methoxybenzohydrazide monohydrate
;
_space_group_IT_number 19
_symmetry_cell_setting orthorhombic
_symmetry_space_group_name_Hall 'P 2ac 2ab'
_symmetry_space_group_name_H-M 'P 21 21 21'
_atom_sites_solution_hydrogens geom
_atom_sites_solution_primary direct
_atom_sites_solution_secondary difmap
_audit_creation_method SHELXL-97
_cell_angle_alpha 90.00
_cell_angle_beta 90.00
_cell_angle_gamma 90.00
_cell_formula_units_Z 4
_cell_length_a 4.761(2)
_cell_length_b 14.035(3)
_cell_length_c 21.073(4)
_cell_measurement_reflns_used 1886
_cell_measurement_temperature 298(2)
_cell_measurement_theta_max 24.3
_cell_measurement_theta_min 2.5
_cell_volume 1408.1(7)
_computing_cell_refinement 'SAINT (Bruker, 2004)'
_computing_data_collection 'APEX2 (Bruker, 2004)'
_computing_data_reduction 'SAINT (Bruker, 2004)'
_computing_molecular_graphics 'SHELXTL (Sheldrick, 2008)'
_computing_publication_material 'SHELXTL (Sheldrick, 2008)'
_computing_structure_refinement 'SHELXL97 (Sheldrick, 2008)'
_computing_structure_solution 'SHELXS97 (Sheldrick, 2008)'
_diffrn_ambient_temperature 298(2)
_diffrn_measured_fraction_theta_full 0.995
_diffrn_measured_fraction_theta_max 0.995
_diffrn_measurement_device_type 'Bruker APEXII CCD area-detector'
_diffrn_measurement_method \w
_diffrn_radiation_monochromator graphite
_diffrn_radiation_source 'fine-focus sealed tube'
_diffrn_radiation_type MoK\a
_diffrn_radiation_wavelength 0.71073
_diffrn_reflns_av_R_equivalents 0.0471
_diffrn_reflns_av_sigmaI/netI 0.0342
_diffrn_reflns_limit_h_max 6
_diffrn_reflns_limit_h_min -6
_diffrn_reflns_limit_k_max 17
_diffrn_reflns_limit_k_min -17
_diffrn_reflns_limit_l_max 26
_diffrn_reflns_limit_l_min -26
_diffrn_reflns_number 11662
_diffrn_reflns_theta_full 27.00
_diffrn_reflns_theta_max 27.00
_diffrn_reflns_theta_min 1.74
_diffrn_standards_number 0
_exptl_absorpt_coefficient_mu 0.100
_exptl_absorpt_correction_T_max 0.9852
_exptl_absorpt_correction_T_min 0.9832
_exptl_absorpt_correction_type multi-scan
_exptl_absorpt_process_details '(SADABS; Sheldrick, 2004)'
_exptl_crystal_colour colourless
_exptl_crystal_density_diffrn 1.360
_exptl_crystal_density_method 'not measured'
_exptl_crystal_description Block
_exptl_crystal_F_000 608
_exptl_crystal_size_max 0.17
_exptl_crystal_size_mid 0.16
_exptl_crystal_size_min 0.15
_refine_diff_density_max 0.191
_refine_diff_density_min -0.238
_refine_ls_extinction_method none
_refine_ls_goodness_of_fit_ref 1.062
_refine_ls_hydrogen_treatment mixed
_refine_ls_matrix_type full
_refine_ls_number_parameters 201
_refine_ls_number_reflns 1808
_refine_ls_number_restraints 4
_refine_ls_restrained_S_all 1.065
_refine_ls_R_factor_all 0.0704
_refine_ls_R_factor_gt 0.0492
_refine_ls_shift/su_max 0.001
_refine_ls_shift/su_max_lt 0.001
_refine_ls_shift/su_mean 0.000
_refine_ls_structure_factor_coef Fsqd
_refine_ls_weighting_details 'calc w=1/[\s^2^(Fo^2^)+(0.0693P)^2^+0.0505P] where P=(Fo^2^+2Fc^2^)/3'
_refine_ls_weighting_scheme calc
_refine_ls_wR_factor_gt 0.1194
_refine_ls_wR_factor_ref 0.1299
_reflns_number_gt 1345
_reflns_number_total 1808
_reflns_threshold_expression I>2\s(I)
_cod_data_source_file ci2646.cif
_cod_data_source_block I
_cod_depositor_comments
;
The following automatic conversions were performed:
'_symmetry_cell_setting' value 'Orthorhombic' changed to 'orthorhombic'
according to '/home/saulius/struct/CIF-dictionaries/cif_core.dic'
dictionary named 'cif_core.dic' version 2.4.1 from 2010-06-29.

Automatic conversion script
Id: cif_fix_enum 1527 2010-12-29 10:47:43Z saulius 

The following automatic conversions were performed:

'_symmetry_cell_setting' value 'Orthorhombic' changed to
'orthorhombic' according to
/home/saulius/struct/CIF-dictionaries/cif_core.dic dictionary named
'cif_core.dic' version 2.4.1 from 2010-06-29.

Automatic conversion script
Id: cif_fix_values 1715 2011-07-08 13:25:40Z adriana 
;
_cod_database_code 2219291
_cod_database_fobs_code 2219291

loop_
_symmetry_equiv_pos_as_xyz
'x, y, z'
'-x+1/2, -y, z+1/2'
'-x, y+1/2, -z+1/2'
'x+1/2, -y+1/2, -z'

loop_
_atom_site_type_symbol
_atom_site_label
_atom_site_fract_x
_atom_site_fract_y
_atom_site_fract_z
_atom_site_U_iso_or_equiv
_atom_site_adp_type
_atom_site_calc_flag
_atom_site_refinement_flags
_atom_site_occupancy
O O1 1.0565(6) 0.25999(15) 0.11044(10) 0.0662(7) Uani d . 1
H H1 0.9443 0.2516 0.1394 0.099 Uiso calc R 1
O O2 0.5284(6) 0.30810(15) 0.26095(10) 0.0632(7) Uani d . 1
O O3 0.4681(5) 0.04698(14) 0.35246(10) 0.0600(6) Uani d . 1
O O4 0.0300(7) 0.40911(16) 0.22254(13) 0.0761(8) Uani d D 1
N N1 0.8661(5) 0.17231(17) 0.21429(11) 0.0447(6) Uani d . 1
N N2 0.6938(6) 0.15858(18) 0.26624(11) 0.0475(6) Uani d D 1
C C1 1.2024(6) 0.1040(2) 0.14441(13) 0.0430(7) Uani d . 1
C C2 1.2117(7) 0.1808(2) 0.10233(13) 0.0454(7) Uani d . 1
C C3 1.3847(8) 0.1756(2) 0.04953(14) 0.0596(10) Uani d . 1
H H3 1.3908 0.2266 0.0214 0.072 Uiso calc R 1
C C4 1.5436(8) 0.0984(2) 0.03827(15) 0.0614(9) Uani d . 1
H H4 1.6573 0.0968 0.0024 0.074 Uiso calc R 1
C C5 1.5411(8) 0.0215(2) 0.07896(15) 0.0617(9) Uani d . 1
H H5 1.6533 -0.0314 0.0711 0.074 Uiso calc R 1
C C6 1.3700(8) 0.0247(2) 0.13124(15) 0.0539(8) Uani d . 1
H H6 1.3654 -0.0272 0.1586 0.065 Uiso calc R 1
C C7 1.0217(7) 0.10236(19) 0.19971(13) 0.0450(7) Uani d . 1
H H7 1.0197 0.0484 0.2253 0.054 Uiso calc R 1
C C8 0.5265(7) 0.2299(2) 0.28622(13) 0.0457(7) Uani d . 1
C C9 0.3359(7) 0.2092(2) 0.34123(13) 0.0429(7) Uani d . 1
C C10 0.3100(7) 0.1214(2) 0.37297(13) 0.0470(7) Uani d . 1
C C11 0.1233(7) 0.1132(3) 0.42336(14) 0.0573(9) Uani d . 1
H H11 0.1055 0.0553 0.4445 0.069 Uiso calc R 1
C C12 -0.0358(8) 0.1904(3) 0.44229(15) 0.0637(9) Uani d . 1
H H12 -0.1616 0.1838 0.4758 0.076 Uiso calc R 1
C C13 -0.0103(8) 0.2763(2) 0.41233(14) 0.0565(8) Uani d . 1
H H13 -0.1165 0.3283 0.4255 0.068 Uiso calc R 1
C C14 0.1751(7) 0.2848(2) 0.36233(14) 0.0509(8) Uani d . 1
H H14 0.1925 0.3435 0.3422 0.061 Uiso calc R 1
C C15 0.4542(10) -0.0415(2) 0.38602(17) 0.0750(12) Uani d . 1
H H15A 0.4918 -0.0306 0.4302 0.112 Uiso calc R 1
H H15B 0.5913 -0.0847 0.3691 0.112 Uiso calc R 1
H H15C 0.2700 -0.0684 0.3813 0.112 Uiso calc R 1
H H2 0.695(9) 0.0996(11) 0.2825(15) 0.080 Uiso d D 1
H H4A -0.113(5) 0.371(2) 0.2284(19) 0.080 Uiso d D 1
H H4B 0.169(5) 0.373(2) 0.2359(18) 0.080 Uiso d D 1

loop_
_atom_site_aniso_label
_atom_site_aniso_U_11
_atom_site_aniso_U_22
_atom_site_aniso_U_33
_atom_site_aniso_U_12
_atom_site_aniso_U_13
_atom_site_aniso_U_23
O1 0.0823(19) 0.0551(13) 0.0613(14) 0.0192(14) 0.0190(13) 0.0106(10)
O2 0.0598(15) 0.0610(13) 0.0688(14) 0.0056(14) 0.0168(14) 0.0188(11)
O3 0.0623(15) 0.0557(12) 0.0621(13) 0.0040(12) 0.0182(13) 0.0086(10)
O4 0.0771(18) 0.0626(15) 0.0885(18) 0.0020(16) 0.0056(18) 0.0012(13)
N1 0.0417(14) 0.0533(15) 0.0390(13) -0.0045(13) 0.0031(12) -0.0012(11)
N2 0.0474(15) 0.0540(15) 0.0412(13) -0.0037(14) 0.0074(13) 0.0013(11)
C1 0.0423(17) 0.0448(15) 0.0418(15) -0.0052(14) -0.0015(14) -0.0042(13)
C2 0.0482(18) 0.0461(16) 0.0417(15) -0.0004(16) 0.0002(14) -0.0049(13)
C3 0.069(2) 0.059(2) 0.0506(19) -0.002(2) 0.0155(17) 0.0066(15)
C4 0.060(2) 0.075(2) 0.0495(18) 0.000(2) 0.0131(17) -0.0117(17)
C5 0.063(2) 0.0592(19) 0.063(2) 0.0121(19) 0.0074(19) -0.0126(17)
C6 0.065(2) 0.0448(16) 0.0517(17) 0.0021(17) 0.0014(17) -0.0021(14)
C7 0.0477(18) 0.0438(15) 0.0434(15) -0.0057(16) 0.0056(15) 0.0007(12)
C8 0.0374(17) 0.0563(17) 0.0433(15) -0.0044(17) 0.0000(15) -0.0030(14)
C9 0.0359(16) 0.0546(17) 0.0381(14) -0.0061(14) -0.0052(14) -0.0049(13)
C10 0.0400(17) 0.0591(18) 0.0420(15) -0.0043(16) 0.0003(14) -0.0050(14)
C11 0.053(2) 0.070(2) 0.0495(18) -0.0070(19) 0.0073(16) 0.0069(16)
C12 0.054(2) 0.087(2) 0.0494(18) -0.005(2) 0.0116(18) -0.0080(17)
C13 0.048(2) 0.071(2) 0.0506(17) 0.0055(19) 0.0003(18) -0.0131(16)
C14 0.0474(18) 0.0572(18) 0.0482(17) -0.0020(17) -0.0032(17) -0.0058(15)
C15 0.085(3) 0.064(2) 0.075(2) 0.012(2) 0.012(2) 0.0219(18)

loop_
_atom_type_symbol
_atom_type_description
_atom_type_scat_dispersion_real
_atom_type_scat_dispersion_imag
_atom_type_scat_source
C C 0.0033 0.0016 'International Tables Vol C Tables 4.2.6.8 and 6.1.1.4'
H H 0.0000 0.0000 'International Tables Vol C Tables 4.2.6.8 and 6.1.1.4'
N N 0.0061 0.0033 'International Tables Vol C Tables 4.2.6.8 and 6.1.1.4'
O O 0.0106 0.0060 'International Tables Vol C Tables 4.2.6.8 and 6.1.1.4'

loop_
_geom_angle_atom_site_label_1
_geom_angle_atom_site_label_2
_geom_angle_atom_site_label_3
_geom_angle
C2 O1 H1 109.5
C10 O3 C15 119.0(3)
H4A O4 H4B 101.2(19)
C7 N1 N2 115.5(2)
C8 N2 N1 119.7(2)
C8 N2 H2 125(3)
N1 N2 H2 115(3)
C6 C1 C2 118.1(3)
C6 C1 C7 119.1(3)
C2 C1 C7 122.8(3)
O1 C2 C3 118.1(3)
O1 C2 C1 122.7(3)
C3 C2 C1 119.2(3)
C4 C3 C2 121.3(3)
C4 C3 H3 119.4
C2 C3 H3 119.4
C3 C4 C5 121.1(3)
C3 C4 H4 119.4
C5 C4 H4 119.4
C6 C5 C4 118.7(3)
C6 C5 H5 120.7
C4 C5 H5 120.7
C5 C6 C1 121.7(3)
C5 C6 H6 119.2
C1 C6 H6 119.2
N1 C7 C1 122.0(3)
N1 C7 H7 119.0
C1 C7 H7 119.0
O2 C8 N2 121.9(3)
O2 C8 C9 121.1(3)
N2 C8 C9 117.0(3)
C14 C9 C10 118.1(3)
C14 C9 C8 115.7(3)
C10 C9 C8 126.2(3)
O3 C10 C11 122.3(3)
O3 C10 C9 118.2(3)
C11 C10 C9 119.5(3)
C12 C11 C10 120.5(3)
C12 C11 H11 119.8
C10 C11 H11 119.8
C13 C12 C11 120.7(3)
C13 C12 H12 119.7
C11 C12 H12 119.7
C12 C13 C14 119.1(3)
C12 C13 H13 120.4
C14 C13 H13 120.4
C13 C14 C9 122.2(3)
C13 C14 H14 118.9
C9 C14 H14 118.9
O3 C15 H15A 109.5
O3 C15 H15B 109.5
H15A C15 H15B 109.5
O3 C15 H15C 109.5
H15A C15 H15C 109.5
H15B C15 H15C 109.5

loop_
_geom_bond_atom_site_label_1
_geom_bond_atom_site_label_2
_geom_bond_distance
O1 C2 1.346(4)
O1 H1 0.8200
O2 C8 1.220(3)
O3 C10 1.358(4)
O3 C15 1.430(4)
O4 H4A 0.88(3)
O4 H4B 0.88(3)
N1 C7 1.268(3)
N1 N2 1.381(3)
N2 C8 1.347(4)
N2 H2 0.897(10)
C1 C6 1.397(4)
C1 C2 1.397(4)
C1 C7 1.449(4)
C2 C3 1.386(4)
C3 C4 1.343(5)
C3 H3 0.93
C4 C5 1.378(4)
C4 H4 0.93
C5 C6 1.371(4)
C5 H5 0.93
C6 H6 0.93
C7 H7 0.93
C8 C9 1.501(4)
C9 C14 1.383(4)
C9 C10 1.407(4)
C10 C11 1.389(4)
C11 C12 1.380(5)
C11 H11 0.93
C12 C13 1.366(5)
C12 H12 0.93
C13 C14 1.380(4)
C13 H13 0.93
C14 H14 0.93
C15 H15A 0.96
C15 H15B 0.96
C15 H15C 0.96

loop_
_geom_hbond_atom_site_label_D
_geom_hbond_atom_site_label_H
_geom_hbond_atom_site_label_A
_geom_hbond_site_symmetry_A
_geom_hbond_distance_DH
_geom_hbond_distance_HA
_geom_hbond_distance_DA
_geom_hbond_angle_DHA
O1 H1 N1 . 0.82 1.97 2.669(3) 143
N2 H2 O3 . 0.900(10) 1.97(3) 2.629(3) 129(3)
O4 H4B O2 . 0.88(3) 2.01(3) 2.880(4) 171(3)
O4 H4A O2 1_455 0.88(3) 2.04(2) 2.893(4) 165(4)

loop_
_cod_related_entry_id
_cod_related_entry_database
_cod_related_entry_code
1 ChemSpider 30655595
